data_1545310
loop_
_publ_author_name
'Geng, Chang-An'
'Huang, Xiao-Yan'
'Ma, Yun-Bao'
'Hou, Bo'
'Li, Tian-Ze'
'Zhang, Xue-Mei'
'Chen, Ji-Jun'

_publ_section_title
;
 (+-)-Uncarilins A and B, Dimeric Isoechinulin-Type Alkaloids from Uncaria
 rhynchophylla
;
_journal_name_full 'Journal of Natural Products'
_journal_paper_doi 10.1021/acs.jnatprod.6b00938
_journal_year 2017
_chemical_formula_moiety 'C38 H42 N6 O4, 0.5(C2 H3 N), 0.5(H2 O)'
_chemical_formula_sum 'C39 H44.5 N6.5 O4.5'
_chemical_formula_weight 676.31
_space_group_crystal_system triclinic
_space_group_IT_number 2
_space_group_name_Hall '-P 1'
_space_group_name_H-M_alt 'P -1'
_symmetry_space_group_name_Hall '-P 1'
_symmetry_space_group_name_H-M 'P -1'
_atom_sites_solution_hydrogens mixed
_atom_sites_solution_primary direct
_atom_sites_solution_secondary difmap
_audit_creation_method SHELXL-2014/7
_cell_angle_alpha 77.6050(10)
_cell_angle_beta 80.4720(10)
_cell_angle_gamma 76.4160(10)
_cell_formula_units_Z 4
_cell_length_a 10.7266(2)
_cell_length_b 15.3359(3)
_cell_length_c 22.6051(4)
_cell_measurement_reflns_used 9965
_cell_measurement_temperature 100(2)
_cell_measurement_theta_max 70.03
_cell_measurement_theta_min 3.02
_cell_volume 3504.26(11)
_computing_cell_refinement 'Bruker SAINT'
_computing_data_collection 'Bruker APEX2'
_computing_data_reduction 'Bruker SAINT'
_computing_molecular_graphics 'Bruker SHELXTL'
_computing_publication_material 'Bruker SHELXTL'
_computing_structure_refinement 'SHELXL-2014 (Sheldrick 2014)'
_computing_structure_solution 'SHELXS-97 (Sheldrick 2008)'
_diffrn_ambient_temperature 100(2)
_diffrn_measured_fraction_theta_full 0.952
_diffrn_measured_fraction_theta_max 0.933
_diffrn_measurement_device_type 'Bruker APEX-II CCD'
_diffrn_measurement_method '\f and \w scans'
_diffrn_radiation_type CuK\a
_diffrn_radiation_wavelength 1.54178
_diffrn_reflns_av_R_equivalents 0.0683
_diffrn_reflns_av_unetI/netI 0.0575
_diffrn_reflns_Laue_measured_fraction_full 0.952
_diffrn_reflns_Laue_measured_fraction_max 0.933
_diffrn_reflns_limit_h_max 12
_diffrn_reflns_limit_h_min -13
_diffrn_reflns_limit_k_max 17
_diffrn_reflns_limit_k_min -15
_diffrn_reflns_limit_l_max 26
_diffrn_reflns_limit_l_min -27
_diffrn_reflns_number 53555
_diffrn_reflns_point_group_measured_fraction_full 0.952
_diffrn_reflns_point_group_measured_fraction_max 0.933
_diffrn_reflns_theta_full 67.679
_diffrn_reflns_theta_max 70.406
_diffrn_reflns_theta_min 2.016
_diffrn_source 'fine-focus sealed tube'
_exptl_absorpt_coefficient_mu 0.688
_exptl_absorpt_correction_type multi-scan
_exptl_absorpt_process_details sadabs
_exptl_crystal_colour colourless
_exptl_crystal_density_diffrn 1.282
_exptl_crystal_description prism
_exptl_crystal_F_000 1440
_exptl_crystal_size_max 0.520
_exptl_crystal_size_mid 0.130
_exptl_crystal_size_min 0.040
_exptl_transmission_factor_max 0.7533
_exptl_transmission_factor_min 0.5181
_refine_diff_density_max 0.921
_refine_diff_density_min -0.778
_refine_diff_density_rms 0.124
_refine_ls_extinction_method none
_refine_ls_goodness_of_fit_ref 0.979
_refine_ls_hydrogen_treatment mixed
_refine_ls_matrix_type full
_refine_ls_number_parameters 949
_refine_ls_number_reflns 12491
_refine_ls_number_restraints 75
_refine_ls_restrained_S_all 0.987
_refine_ls_R_factor_all 0.0898
_refine_ls_R_factor_gt 0.0835
_refine_ls_shift/su_max 0.045
_refine_ls_shift/su_mean 0.001
_refine_ls_structure_factor_coef Fsqd
_refine_ls_weighting_details 'w=1/[\s^2^(Fo^2^)+(0.1924P)^2^+2.1331P] where P=(Fo^2^+2Fc^2^)/3'
_refine_ls_weighting_scheme calc
_refine_ls_wR_factor_gt 0.2290
_refine_ls_wR_factor_ref 0.2386
_reflns_Friedel_coverage 0.000
_reflns_number_gt 10855
_reflns_number_total 12491
_reflns_threshold_expression 'I > 2\s(I)'
_cod_data_source_file np6b00938_si_001.cif
_cod_data_source_block cu_jad8a_0m
_cod_depositor_comments
;

2019-08-14
Z value and formula fixed to values more according to usual
chemical conventions.                 miguel
;
_cod_original_formula_sum 'C78 H89 N13 O9'
_cod_original_formula_weight 1352.62
_cod_original_formula_moiety '2(C38 H42 N6 O4), C2 H3 N, H2 O'
_cod_original_formula_units_Z 2
_cod_original_cell_volume 3504.26(12)
_cod_database_code 1545310
_shelx_shelxl_version_number 2014/7
_shelx_space_group_comment
;
The symmetry employed for this shelxl refinement is uniquely defined
by the following loop, which should always be used as a source of
symmetry information in preference to the above space-group names.
They are only intended as comments.
;
_shelx_estimated_absorpt_t_min 0.716
_shelx_estimated_absorpt_t_max 0.973

loop_
_space_group_symop_operation_xyz
'x, y, z'
'-x, -y, -z'

loop_
_atom_site_label
_atom_site_type_symbol
_atom_site_fract_x
_atom_site_fract_y
_atom_site_fract_z
_atom_site_U_iso_or_equiv
_atom_site_adp_type
_atom_site_occupancy
_atom_site_site_symmetry_order
_atom_site_calc_flag
_atom_site_refinement_flags_posn
_atom_site_refinement_flags_adp
_atom_site_refinement_flags_occupancy
_atom_site_disorder_assembly
_atom_site_disorder_group
O1S O 0.6295(3) 0.70628(18) 0.89487(14) 0.0555(7) Uani 1 1 d D . . . .
H1SA H 0.688(4) 0.733(3) 0.875(2) 0.083 Uiso 1 1 d D U . . .
H1SB H 0.588(4) 0.745(3) 0.916(2) 0.083 Uiso 1 1 d D U . . .
O10 O 0.01993(16) 0.89465(11) 0.06660(8) 0.0174(4) Uani 1 1 d . . . . .
O13 O 0.35239(17) 1.07305(12) 0.11444(7) 0.0197(4) Uani 1 1 d . . . . .
O13' O 0.16185(17) 0.83917(11) -0.08480(7) 0.0190(4) Uani 1 1 d . . . . .
O10' O 0.51872(16) 0.82718(12) 0.05732(8) 0.0215(4) Uani 1 1 d . . . . .
O52 O 0.85935(17) 0.68607(12) 0.53866(10) 0.0291(4) Uani 1 1 d . . . . .
O50 O 0.41353(16) 0.91773(10) 0.50591(7) 0.0163(3) Uani 1 1 d . . . . .
O7 O 0.15346(16) 0.80972(10) 0.44310(7) 0.0155(3) Uani 1 1 d . . . . .
O8 O 0.55276(17) 0.57458(10) 0.52643(8) 0.0186(4) Uani 1 1 d . U . . .
N11 N 0.0841(2) 1.02603(13) 0.05965(10) 0.0199(4) Uani 1 1 d . . . . .
H11 H 0.0279 1.0535 0.0338 0.024 Uiso 1 1 calc R U . . .
N14 N 0.30083(19) 0.94070(13) 0.11101(9) 0.0163(4) Uani 1 1 d . . . . .
H14 H 0.3737 0.9126 0.1258 0.020 Uiso 1 1 calc R U . . .
N14' N 0.23378(19) 0.80043(13) 0.00756(9) 0.0149(4) Uani 1 1 d . . . . .
H14' H 0.1816 0.7617 0.0193 0.018 Uiso 1 1 calc R U . . .
N11' N 0.4474(2) 0.86810(15) -0.03487(10) 0.0231(5) Uani 1 1 d . . . . .
H11' H 0.5252 0.8759 -0.0514 0.028 Uiso 1 1 calc R U . . .
N1' N 0.3158(2) 0.49798(13) 0.09193(9) 0.0173(4) Uani 1 1 d . . . . .
H1' H 0.3557 0.4420 0.0881 0.021 Uiso 1 1 calc R U . . .
N1 N 0.20706(19) 0.80649(13) 0.31284(9) 0.0156(4) Uani 1 1 d . . . . .
H1 H 0.1674 0.8107 0.3498 0.019 Uiso 1 1 calc R U . . .
C22 C 0.2262(2) 0.70566(14) 0.63737(10) 0.0132(4) Uani 1 1 d . . . . .
N26 N 0.62114(19) 0.89167(12) 0.52154(9) 0.0150(4) Uani 1 1 d . . . . .
H26 H 0.6217 0.9488 0.5044 0.018 Uiso 1 1 calc R U . . .
N21 N 0.0338(2) 0.67567(13) 0.68160(9) 0.0186(4) Uani 1 1 d . . . . .
H21 H -0.0256 0.6452 0.7008 0.022 Uiso 1 1 calc R U . . .
N23 N 0.31219(18) 0.77883(12) 0.50302(8) 0.0123(4) Uani 1 1 d . U . . .
H23 H 0.3127 0.8374 0.4969 0.015 Uiso 1 1 calc R U . . .
N22 N 0.3553(2) 0.60168(12) 0.49640(9) 0.0165(4) Uani 1 1 d . U . . .
H22 H 0.3766 0.5499 0.4827 0.020 Uiso 1 1 calc R U . . .
N24 N 0.63122(19) 0.73981(13) 0.75021(8) 0.0149(4) Uani 1 1 d . . . . .
H24 H 0.6538 0.7605 0.7794 0.018 Uiso 1 1 calc R U . . .
N1S N -0.1349(4) 0.7404(2) 0.83095(14) 0.0559(9) Uani 1 1 d . . . . .
C17 C -0.0212(2) 0.97028(16) 0.20883(12) 0.0221(5) Uani 1 1 d . . . . .
H17A H 0.0539 0.9782 0.2225 0.027 Uiso 1 1 calc R U . . .
H17B H -0.0676 1.0183 0.1816 0.027 Uiso 1 1 calc R U . . .
C16 C -0.0607(2) 0.89294(15) 0.22752(11) 0.0186(5) Uani 1 1 d . . . . .
H16 H -0.1362 0.8881 0.2127 0.022 Uiso 1 1 calc R U . . .
C15 C 0.0033(2) 0.81051(14) 0.27076(10) 0.0133(4) Uani 1 1 d . . . . .
C2 C 0.1481(2) 0.80423(14) 0.26382(10) 0.0133(4) Uani 1 1 d . . . . .
C3 C 0.2396(2) 0.79723(14) 0.21333(10) 0.0138(4) Uani 1 1 d . . . . .
C8 C 0.2121(2) 0.79622(14) 0.15067(10) 0.0128(4) Uani 1 1 d . . . . .
H8 H 0.1241 0.7829 0.1536 0.015 Uiso 1 1 calc R U . . .
C8' C 0.3099(2) 0.73267(15) 0.11063(10) 0.0136(4) Uani 1 1 d . . . . .
H8' H 0.3970 0.7206 0.1247 0.016 Uiso 1 1 calc R U . . .
C3' C 0.2825(2) 0.64353(15) 0.10432(10) 0.0145(4) Uani 1 1 d . . . . .
C3A' C 0.1607(2) 0.62478(15) 0.09664(10) 0.0159(5) Uani 1 1 d . . . . .
C7A' C 0.1864(2) 0.53256(15) 0.08857(10) 0.0167(5) Uani 1 1 d . . . . .
C7' C 0.0925(3) 0.48982(16) 0.07939(11) 0.0219(5) Uani 1 1 d . . . . .
H7' H 0.1135 0.4282 0.0737 0.026 Uiso 1 1 calc R U . . .
C6' C -0.0319(3) 0.53988(17) 0.07875(12) 0.0242(5) Uani 1 1 d . . . . .
H6' H -0.0986 0.5124 0.0728 0.029 Uiso 1 1 calc R U . . .
C18 C 0.1703(3) 1.16569(17) 0.02999(12) 0.0247(5) Uani 1 1 d . . . . .
H18A H 0.2294 1.1440 -0.0042 0.037 Uiso 1 1 calc R U . . .
H18B H 0.2073 1.2074 0.0459 0.037 Uiso 1 1 calc R U . . .
H18C H 0.0870 1.1978 0.0160 0.037 Uiso 1 1 calc R U . . .
C12 C 0.1505(2) 1.08466(16) 0.08026(11) 0.0185(5) Uani 1 1 d . . . . .
H12 H 0.0936 1.1091 0.1153 0.022 Uiso 1 1 calc R U . . .
C10 C 0.0985(2) 0.93558(15) 0.07538(10) 0.0146(5) Uani 1 1 d . . . . .
C9 C 0.2239(2) 0.88227(15) 0.09874(10) 0.0131(4) Uani 1 1 d . . . . .
C13 C 0.2758(2) 1.03195(16) 0.10290(10) 0.0152(5) Uani 1 1 d . . . . .
C9' C 0.3033(2) 0.81257(15) 0.05343(10) 0.0142(4) Uani 1 1 d . . . . .
C13' C 0.2399(2) 0.84185(15) -0.05144(10) 0.0156(5) Uani 1 1 d . . . . .
C12' C 0.3494(2) 0.89123(16) -0.07596(10) 0.0183(5) Uani 1 1 d . . . . .
H12' H 0.3913 0.8704 -0.1149 0.022 Uiso 1 1 calc R U . . .
C10' C 0.4332(2) 0.83614(16) 0.02538(11) 0.0166(5) Uani 1 1 d . . . . .
C18' C 0.2980(3) 0.99412(18) -0.09165(14) 0.0293(6) Uani 1 1 d . . . . .
H18D H 0.2535 1.0167 -0.0547 0.044 Uiso 1 1 calc R U . . .
H18E H 0.2373 1.0069 -0.1219 0.044 Uiso 1 1 calc R U . . .
H18F H 0.3701 1.0247 -0.1084 0.044 Uiso 1 1 calc R U . . .
C2' C 0.3739(2) 0.56333(15) 0.10221(10) 0.0154(5) Uani 1 1 d . . . . .
C4' C 0.0325(2) 0.67436(16) 0.09522(10) 0.0172(5) Uani 1 1 d . . . . .
H4' H 0.0108 0.7364 0.1000 0.021 Uiso 1 1 calc R U . . .
C5' C -0.0616(2) 0.63123(16) 0.08676(11) 0.0207(5) Uani 1 1 d . . . . .
H5' H -0.1483 0.6643 0.0864 0.025 Uiso 1 1 calc R U . . .
C15' C 0.5179(2) 0.53827(16) 0.10858(11) 0.0197(5) Uani 1 1 d . . . . .
C19' C 0.5405(3) 0.5529(2) 0.17106(13) 0.0304(6) Uani 1 1 d . . . . .
H19A H 0.5038 0.6165 0.1752 0.046 Uiso 1 1 calc R U . . .
H19B H 0.6334 0.5394 0.1740 0.046 Uiso 1 1 calc R U . . .
H19C H 0.4985 0.5122 0.2037 0.046 Uiso 1 1 calc R U . . .
C16' C 0.5680(3) 0.43679(19) 0.10899(16) 0.0342(7) Uani 1 1 d . . . . .
H16' H 0.5320 0.3975 0.1425 0.041 Uiso 1 1 calc R U . . .
C17' C 0.6515(4) 0.3964(2) 0.07096(18) 0.0457(8) Uani 1 1 d . . . . .
H17C H 0.6917 0.4312 0.0363 0.055 Uiso 1 1 calc R U . . .
H17D H 0.6731 0.3316 0.0774 0.055 Uiso 1 1 calc R U . . .
C20' C 0.5907(3) 0.59556(19) 0.05633(13) 0.0284(6) Uani 1 1 d . . . . .
H20A H 0.5683 0.5898 0.0172 0.043 Uiso 1 1 calc R U . . .
H20B H 0.6840 0.5738 0.0575 0.043 Uiso 1 1 calc R U . . .
H20C H 0.5665 0.6597 0.0609 0.043 Uiso 1 1 calc R U . . .
C7A C 0.3367(2) 0.80115(15) 0.29565(10) 0.0164(5) Uani 1 1 d . . . . .
C3A C 0.3629(2) 0.79497(15) 0.23306(10) 0.0151(5) Uani 1 1 d . . . . .
C4 C 0.4909(2) 0.79028(16) 0.20508(11) 0.0189(5) Uani 1 1 d . . . . .
H4 H 0.5121 0.7864 0.1631 0.023 Uiso 1 1 calc R U . . .
C5 C 0.5855(2) 0.79144(18) 0.23944(12) 0.0224(5) Uani 1 1 d . . . . .
H5 H 0.6720 0.7881 0.2206 0.027 Uiso 1 1 calc R U . . .
C6 C 0.5568(3) 0.79747(18) 0.30147(12) 0.0246(5) Uani 1 1 d . . . . .
H6 H 0.6241 0.7979 0.3239 0.030 Uiso 1 1 calc R U . . .
C7 C 0.4328(2) 0.80274(17) 0.33025(11) 0.0218(5) Uani 1 1 d . . . . .
H7 H 0.4129 0.8073 0.3722 0.026 Uiso 1 1 calc R U . . .
C19 C -0.0600(2) 0.82245(17) 0.33584(11) 0.0197(5) Uani 1 1 d . . . . .
H19D H -0.0234 0.7697 0.3654 0.029 Uiso 1 1 calc R U . . .
H19E H -0.1534 0.8270 0.3386 0.029 Uiso 1 1 calc R U . . .
H19F H -0.0435 0.8782 0.3448 0.029 Uiso 1 1 calc R U . . .
C20 C -0.0268(2) 0.72220(15) 0.25975(11) 0.0163(5) Uani 1 1 d . . . . .
H20D H 0.0064 0.7141 0.2178 0.024 Uiso 1 1 calc R U . . .
H20E H -0.1205 0.7264 0.2662 0.024 Uiso 1 1 calc R U . . .
H20F H 0.0146 0.6700 0.2883 0.024 Uiso 1 1 calc R U . . .
C25 C -0.0947(3) 0.92463(17) 0.64839(12) 0.0231(5) Uani 1 1 d . . . . .
H25 H -0.1699 0.9710 0.6532 0.028 Uiso 1 1 calc R U . . .
C26 C -0.1000(2) 0.83411(17) 0.67173(11) 0.0213(5) Uani 1 1 d . . . . .
H26A H -0.1778 0.8173 0.6925 0.026 Uiso 1 1 calc R U . . .
C27 C 0.0123(2) 0.76912(16) 0.66356(11) 0.0178(5) Uani 1 1 d . . . . .
C28 C 0.1313(2) 0.79070(15) 0.63525(10) 0.0145(4) Uani 1 1 d . . . . .
C29 C 0.3657(2) 0.69573(14) 0.61242(9) 0.0120(4) Uani 1 1 d . . . . .
H29 H 0.4107 0.6320 0.6281 0.014 Uiso 1 1 calc R U . . .
C48 C 0.4481(2) 0.76186(14) 0.62154(10) 0.0118(4) Uani 1 1 d . . . . .
H48 H 0.3903 0.8224 0.6253 0.014 Uiso 1 1 calc R U . . .
C49 C 0.5141(2) 0.76482(14) 0.55242(10) 0.0123(4) Uani 1 1 d . U . . .
C50 C 0.5126(2) 0.86384(14) 0.52315(9) 0.0123(4) Uani 1 1 d . U . . .
C51 C 0.7404(2) 0.83760(15) 0.54516(10) 0.0150(5) Uani 1 1 d . . . . .
H51 H 0.7351 0.8428 0.5889 0.018 Uiso 1 1 calc R U . . .
C56 C 0.8553(2) 0.87534(17) 0.50993(12) 0.0226(5) Uani 1 1 d . . . . .
H56A H 0.8632 0.8695 0.4671 0.034 Uiso 1 1 calc R U . . .
H56B H 0.9342 0.8411 0.5274 0.034 Uiso 1 1 calc R U . . .
H56C H 0.8428 0.9399 0.5126 0.034 Uiso 1 1 calc R U . . .
C24 C 0.0210(2) 0.94818(16) 0.61775(11) 0.0193(5) Uani 1 1 d . . . . .
H24A H 0.0221 1.0105 0.6013 0.023 Uiso 1 1 calc R U . . .
C23 C 0.1328(2) 0.88355(15) 0.61088(10) 0.0161(5) Uani 1 1 d . . . . .
H23A H 0.2101 0.9010 0.5900 0.019 Uiso 1 1 calc R U . . .
C21 C 0.1605(2) 0.63657(15) 0.66563(10) 0.0160(5) Uani 1 1 d . . . . .
C34 C 0.1969(2) 0.53174(15) 0.67918(11) 0.0197(5) Uani 1 1 d . . . . .
C39 C 0.1418(3) 0.49788(17) 0.74562(12) 0.0248(5) Uani 1 1 d . . . . .
H39A H 0.1721 0.4317 0.7564 0.037 Uiso 1 1 calc R U . . .
H39B H 0.0472 0.5125 0.7493 0.037 Uiso 1 1 calc R U . . .
H39C H 0.1712 0.5280 0.7732 0.037 Uiso 1 1 calc R U . . .
N25 N 0.64285(19) 0.71123(12) 0.54207(8) 0.0140(4) Uani 1 1 d . U . . .
H25A H 0.6494 0.6559 0.5351 0.017 Uiso 1 1 calc R U . . .
C52 C 0.7544(2) 0.73771(15) 0.54201(11) 0.0172(5) Uani 1 1 d . . . . .
C30 C 0.4054(2) 0.71691(14) 0.54061(10) 0.0118(4) Uani 1 1 d . U . . .
C33 C 0.2253(2) 0.75431(14) 0.47684(10) 0.0126(4) Uani 1 1 d . . . . .
C32 C 0.2226(2) 0.65340(15) 0.49258(10) 0.0151(5) Uani 1 1 d . U . . .
H32 H 0.1717 0.6412 0.5336 0.018 Uiso 1 1 calc R U . . .
C31 C 0.4462(2) 0.62614(14) 0.51871(10) 0.0133(4) Uani 1 1 d . . . . .
C37 C 0.1614(3) 0.62208(16) 0.44716(12) 0.0235(5) Uani 1 1 d . . . . .
H37A H 0.2069 0.6369 0.4062 0.035 Uiso 1 1 calc R U . . .
H37B H 0.0704 0.6531 0.4477 0.035 Uiso 1 1 calc R U . . .
H37C H 0.1674 0.5560 0.4583 0.035 Uiso 1 1 calc R U . . .
C41 C 0.5332(2) 0.73465(14) 0.67107(10) 0.0124(4) Uani 1 1 d . . . . .
C40 C 0.5452(2) 0.78945(15) 0.71034(10) 0.0125(4) Uani 1 1 d . . . . .
C46 C 0.6767(2) 0.65347(15) 0.73790(10) 0.0146(4) Uani 1 1 d . . . . .
C47 C 0.6176(2) 0.64665(15) 0.68828(10) 0.0138(4) Uani 1 1 d . . . . .
C42 C 0.6492(2) 0.56231(15) 0.66823(10) 0.0156(5) Uani 1 1 d . . . . .
H42 H 0.6134 0.5552 0.6343 0.019 Uiso 1 1 calc R U . . .
C43 C 0.7324(2) 0.49043(16) 0.69844(11) 0.0182(5) Uani 1 1 d . . . . .
H43 H 0.7509 0.4330 0.6859 0.022 Uiso 1 1 calc R U . . .
C44 C 0.7907(2) 0.49972(15) 0.74729(11) 0.0190(5) Uani 1 1 d . . . . .
H44 H 0.8488 0.4490 0.7668 0.023 Uiso 1 1 calc R U . . .
C45 C 0.7645(2) 0.58183(16) 0.76721(10) 0.0167(5) Uani 1 1 d . . . . .
H45 H 0.8047 0.5892 0.7997 0.020 Uiso 1 1 calc R U . . .
C53 C 0.4750(2) 0.88542(15) 0.71862(10) 0.0149(5) Uani 1 1 d . . . . .
C58 C 0.3382(2) 0.88051(18) 0.75045(12) 0.0233(5) Uani 1 1 d . . . . .
H58A H 0.2900 0.8621 0.7236 0.035 Uiso 1 1 calc R U . . .
H58B H 0.2937 0.9406 0.7595 0.035 Uiso 1 1 calc R U . . .
H58C H 0.3435 0.8357 0.7885 0.035 Uiso 1 1 calc R U . . .
C54 C 0.4737(3) 0.95126(16) 0.65816(11) 0.0204(5) Uani 1 1 d . U . . .
H54 H 0.5545 0.9519 0.6336 0.024 Uiso 1 1 calc R U . . .
C55 C 0.3727(3) 1.00741(17) 0.63633(13) 0.0295(6) Uani 1 1 d . . . . .
H55A H 0.2896 1.0094 0.6591 0.035 Uiso 1 1 calc R U . . .
H55B H 0.3825 1.0461 0.5977 0.035 Uiso 1 1 calc R U . . .
C57 C 0.5447(2) 0.92323(16) 0.75891(11) 0.0207(5) Uani 1 1 d . . . . .
H57A H 0.5490 0.8828 0.7988 0.031 Uiso 1 1 calc R U . . .
H57B H 0.4969 0.9844 0.7643 0.031 Uiso 1 1 calc R U . . .
H57C H 0.6324 0.9265 0.7392 0.031 Uiso 1 1 calc R U . . .
C1S C -0.0252(5) 0.7356(2) 0.82166(14) 0.0451(9) Uani 1 1 d . . . . .
C2S C 0.1137(5) 0.7294(4) 0.8111(2) 0.0714(14) Uani 1 1 d . . . . .
H2S1 H 0.1361 0.7736 0.8309 0.107 Uiso 1 1 calc R U . . .
H2S2 H 0.1412 0.7428 0.7671 0.107 Uiso 1 1 calc R U . . .
H2S3 H 0.1577 0.6676 0.8281 0.107 Uiso 1 1 calc R U . . .
C35A C 0.1219(8) 0.4989(6) 0.6386(4) 0.0132(17) Uani 0.644(9) 1 d . U P A 1
H35A H 0.0308 0.5195 0.6411 0.016 Uiso 0.644(9) 1 calc R U P A 1
C36A C 0.1835(5) 0.4395(3) 0.5980(2) 0.0349(14) Uani 0.644(9) 1 d . . P A 1
H36A H 0.2745 0.4183 0.5949 0.042 Uiso 0.644(9) 1 calc R U P A 1
H36B H 0.1340 0.4208 0.5737 0.042 Uiso 0.644(9) 1 calc R U P A 1
C38A C 0.3472(9) 0.4910(6) 0.6700(4) 0.0196(19) Uani 0.644(9) 1 d . U P A 1
H38A H 0.3801 0.5047 0.6266 0.029 Uiso 0.644(9) 1 calc R U P A 1
H38B H 0.3632 0.4247 0.6839 0.029 Uiso 0.644(9) 1 calc R U P A 1
H38C H 0.3915 0.5183 0.6937 0.029 Uiso 0.644(9) 1 calc R U P A 1
C35B C 0.3319(16) 0.4990(12) 0.6809(7) 0.017(4) Uani 0.356(9) 1 d . U P A 2
H35B H 0.3711 0.5210 0.7079 0.020 Uiso 0.356(9) 1 calc R U P A 2
C36B C 0.4108(9) 0.4386(5) 0.6473(4) 0.035(2) Uani 0.356(9) 1 d . . P A 2
H36C H 0.3760 0.4147 0.6197 0.042 Uiso 0.356(9) 1 calc R U P A 2
H36D H 0.5003 0.4206 0.6515 0.042 Uiso 0.356(9) 1 calc R U P A 2
C38B C 0.1534(14) 0.4924(11) 0.6313(8) 0.020(3) Uani 0.356(9) 1 d . . P A 2
H38D H 0.2071 0.5051 0.5923 0.030 Uiso 0.356(9) 1 calc R U P A 2
H38E H 0.0628 0.5205 0.6265 0.030 Uiso 0.356(9) 1 calc R U P A 2
H38F H 0.1624 0.4262 0.6445 0.030 Uiso 0.356(9) 1 calc R U P A 2

loop_
_atom_site_aniso_label
_atom_site_aniso_U_11
_atom_site_aniso_U_22
_atom_site_aniso_U_33
_atom_site_aniso_U_23
_atom_site_aniso_U_13
_atom_site_aniso_U_12
O1S 0.0637(18) 0.0408(15) 0.0670(18) -0.0245(12) -0.0216(14) 0.0023(12)
O10 0.0194(8) 0.0101(8) 0.0268(9) -0.0034(6) -0.0122(7) -0.0045(6)
O13 0.0269(9) 0.0203(9) 0.0190(8) -0.0039(6) -0.0065(7) -0.0157(7)
O13' 0.0252(9) 0.0167(9) 0.0180(8) -0.0036(6) -0.0106(7) -0.0042(7)
O10' 0.0184(9) 0.0265(10) 0.0228(9) -0.0035(7) -0.0073(7) -0.0087(7)
O52 0.0188(9) 0.0103(9) 0.0585(13) -0.0079(8) -0.0070(8) -0.0005(7)
O50 0.0212(8) 0.0030(7) 0.0266(9) -0.0012(6) -0.0108(7) -0.0024(6)
O7 0.0217(8) 0.0083(8) 0.0182(8) -0.0022(6) -0.0099(6) -0.0016(6)
O8 0.0252(9) 0.0047(8) 0.0293(9) -0.0068(6) -0.0124(7) 0.0000(6)
N11 0.0232(11) 0.0095(10) 0.0310(11) 0.0005(8) -0.0181(9) -0.0051(8)
N14 0.0185(10) 0.0127(10) 0.0217(10) -0.0017(7) -0.0113(8) -0.0063(7)
N14' 0.0202(10) 0.0133(10) 0.0147(9) -0.0017(7) -0.0069(7) -0.0078(7)
N11' 0.0207(11) 0.0298(12) 0.0199(10) 0.0018(8) -0.0040(8) -0.0120(9)
N1' 0.0216(10) 0.0096(9) 0.0218(10) -0.0043(7) -0.0091(8) 0.0003(7)
N1 0.0188(10) 0.0153(10) 0.0153(9) -0.0043(7) -0.0072(7) -0.0040(7)
C22 0.0202(11) 0.0072(10) 0.0154(10) -0.0018(7) -0.0087(8) -0.0049(8)
N26 0.0228(10) 0.0030(9) 0.0210(10) -0.0007(7) -0.0077(8) -0.0042(7)
N21 0.0245(11) 0.0110(10) 0.0223(10) 0.0032(7) -0.0084(8) -0.0098(8)
N23 0.0196(9) 0.0032(8) 0.0166(8) -0.0021(6) -0.0082(7) -0.0026(6)
N22 0.0242(10) 0.0047(9) 0.0240(10) -0.0067(7) -0.0098(8) -0.0015(7)
N24 0.0219(10) 0.0100(9) 0.0163(9) -0.0039(7) -0.0095(7) -0.0039(7)
N1S 0.092(3) 0.0434(18) 0.0427(17) -0.0203(13) 0.0105(17) -0.0359(18)
C17 0.0240(13) 0.0120(12) 0.0286(13) 0.0007(9) -0.0054(10) -0.0026(9)
C16 0.0192(12) 0.0109(12) 0.0256(12) -0.0018(9) -0.0084(9) -0.0007(9)
C15 0.0163(11) 0.0078(11) 0.0180(11) -0.0029(8) -0.0058(8) -0.0034(8)
C2 0.0173(11) 0.0065(10) 0.0182(11) -0.0011(7) -0.0092(8) -0.0029(8)
C3 0.0186(11) 0.0073(11) 0.0181(11) -0.0020(8) -0.0086(9) -0.0036(8)
C8 0.0150(10) 0.0097(11) 0.0158(10) -0.0022(8) -0.0066(8) -0.0033(8)
C8' 0.0172(11) 0.0108(11) 0.0147(10) -0.0015(8) -0.0074(8) -0.0035(8)
C3' 0.0193(11) 0.0120(11) 0.0140(10) -0.0023(8) -0.0068(8) -0.0034(9)
C3A' 0.0246(12) 0.0101(11) 0.0148(10) -0.0014(8) -0.0073(9) -0.0044(9)
C7A' 0.0241(12) 0.0081(11) 0.0185(11) -0.0005(8) -0.0079(9) -0.0026(9)
C7' 0.0330(14) 0.0090(11) 0.0268(12) -0.0007(9) -0.0137(10) -0.0059(9)
C6' 0.0285(14) 0.0167(13) 0.0335(14) -0.0026(10) -0.0139(11) -0.0113(10)
C18 0.0318(14) 0.0144(13) 0.0319(14) 0.0012(10) -0.0122(11) -0.0115(10)
C12 0.0242(12) 0.0112(12) 0.0244(12) -0.0040(9) -0.0074(9) -0.0084(9)
C10 0.0195(11) 0.0109(11) 0.0159(10) -0.0037(8) -0.0067(9) -0.0040(9)
C9 0.0160(11) 0.0096(11) 0.0164(10) -0.0024(8) -0.0066(8) -0.0049(8)
C13 0.0230(12) 0.0140(12) 0.0121(10) -0.0022(8) -0.0035(8) -0.0102(9)
C9' 0.0168(11) 0.0116(11) 0.0166(11) -0.0034(8) -0.0072(8) -0.0030(8)
C13' 0.0215(12) 0.0095(11) 0.0171(11) -0.0041(8) -0.0063(9) -0.0014(9)
C12' 0.0231(12) 0.0177(12) 0.0155(11) -0.0023(8) -0.0050(9) -0.0054(9)
C10' 0.0186(12) 0.0141(11) 0.0186(11) -0.0034(8) -0.0048(9) -0.0041(9)
C18' 0.0325(15) 0.0161(13) 0.0404(16) 0.0033(10) -0.0113(12) -0.0098(11)
C2' 0.0177(12) 0.0143(11) 0.0155(10) -0.0018(8) -0.0079(8) -0.0026(9)
C4' 0.0239(12) 0.0105(11) 0.0187(11) -0.0009(8) -0.0077(9) -0.0048(9)
C5' 0.0228(12) 0.0125(12) 0.0282(13) 0.0004(9) -0.0123(10) -0.0037(9)
C15' 0.0181(12) 0.0176(12) 0.0246(12) -0.0067(9) -0.0092(9) 0.0015(9)
C19' 0.0274(14) 0.0349(15) 0.0309(14) -0.0127(11) -0.0185(11) 0.0061(11)
C16' 0.0292(15) 0.0181(14) 0.0574(19) -0.0118(12) -0.0183(13) 0.0042(11)
C17' 0.0463(19) 0.0352(18) 0.056(2) -0.0170(15) -0.0146(16) 0.0051(14)
C20' 0.0207(13) 0.0273(14) 0.0350(14) -0.0050(11) -0.0038(11) -0.0011(10)
C7A 0.0198(12) 0.0137(11) 0.0178(11) -0.0023(8) -0.0078(9) -0.0046(9)
C3A 0.0203(12) 0.0097(11) 0.0176(11) -0.0032(8) -0.0091(9) -0.0025(8)
C4 0.0211(12) 0.0174(12) 0.0208(11) -0.0034(9) -0.0091(9) -0.0046(9)
C5 0.0187(12) 0.0251(13) 0.0258(13) -0.0038(10) -0.0078(10) -0.0066(10)
C6 0.0254(13) 0.0275(14) 0.0273(13) -0.0048(10) -0.0162(10) -0.0090(10)
C7 0.0262(13) 0.0244(13) 0.0198(11) -0.0049(9) -0.0111(10) -0.0084(10)
C19 0.0217(12) 0.0201(12) 0.0194(11) -0.0080(9) -0.0041(9) -0.0039(9)
C20 0.0203(11) 0.0081(11) 0.0229(11) -0.0029(8) -0.0061(9) -0.0051(8)
C25 0.0251(13) 0.0138(12) 0.0323(13) -0.0068(9) -0.0088(10) -0.0017(9)
C26 0.0213(12) 0.0194(13) 0.0251(12) -0.0016(9) -0.0060(9) -0.0081(10)
C27 0.0244(12) 0.0126(12) 0.0196(11) -0.0014(8) -0.0100(9) -0.0064(9)
C28 0.0206(11) 0.0103(11) 0.0164(10) -0.0026(8) -0.0073(8) -0.0070(8)
C29 0.0207(11) 0.0040(10) 0.0135(10) -0.0008(7) -0.0078(8) -0.0035(8)
C48 0.0165(11) 0.0042(10) 0.0167(10) -0.0028(7) -0.0069(8) -0.0020(8)
C49 0.0201(11) 0.0035(10) 0.0156(10) -0.0021(7) -0.0077(8) -0.0027(8)
C50 0.0213(11) 0.0041(10) 0.0135(9) -0.0025(7) -0.0051(8) -0.0038(8)
C51 0.0194(11) 0.0060(11) 0.0219(11) -0.0035(8) -0.0074(9) -0.0026(8)
C56 0.0220(13) 0.0135(12) 0.0345(14) -0.0045(9) -0.0041(10) -0.0074(9)
C24 0.0265(13) 0.0099(11) 0.0251(12) -0.0048(8) -0.0101(10) -0.0048(9)
C23 0.0226(12) 0.0095(11) 0.0201(11) -0.0043(8) -0.0069(9) -0.0062(9)
C21 0.0223(12) 0.0099(11) 0.0181(11) 0.0002(8) -0.0096(9) -0.0055(9)
C34 0.0298(13) 0.0070(11) 0.0240(12) 0.0034(8) -0.0089(10) -0.0091(9)
C39 0.0325(14) 0.0169(13) 0.0256(13) 0.0073(9) -0.0098(11) -0.0119(10)
N25 0.0204(9) 0.0035(8) 0.0197(9) -0.0034(6) -0.0049(7) -0.0023(7)
C52 0.0211(12) 0.0068(11) 0.0248(12) -0.0031(8) -0.0062(9) -0.0028(9)
C30 0.0186(10) 0.0031(9) 0.0158(10) -0.0017(7) -0.0070(8) -0.0030(8)
C33 0.0182(11) 0.0062(11) 0.0150(10) -0.0038(8) -0.0045(8) -0.0022(8)
C32 0.0227(11) 0.0054(10) 0.0202(10) -0.0029(7) -0.0079(8) -0.0047(8)
C31 0.0216(12) 0.0040(10) 0.0165(10) -0.0021(7) -0.0068(8) -0.0037(8)
C37 0.0353(14) 0.0097(11) 0.0326(13) -0.0063(9) -0.0190(11) -0.0062(10)
C41 0.0155(10) 0.0069(10) 0.0165(10) -0.0017(8) -0.0054(8) -0.0037(8)
C40 0.0147(10) 0.0085(11) 0.0154(10) -0.0015(8) -0.0046(8) -0.0033(8)
C46 0.0196(11) 0.0092(11) 0.0169(11) -0.0019(8) -0.0039(9) -0.0057(8)
C47 0.0187(11) 0.0071(11) 0.0169(10) 0.0001(8) -0.0043(8) -0.0057(8)
C42 0.0227(12) 0.0086(11) 0.0183(11) -0.0030(8) -0.0071(9) -0.0051(9)
C43 0.0232(12) 0.0082(11) 0.0237(12) -0.0032(8) -0.0055(9) -0.0022(9)
C44 0.0231(12) 0.0085(11) 0.0236(12) 0.0020(8) -0.0082(9) -0.0005(9)
C45 0.0218(12) 0.0140(12) 0.0166(11) -0.0007(8) -0.0086(9) -0.0057(9)
C53 0.0213(12) 0.0080(11) 0.0179(11) -0.0055(8) -0.0066(9) -0.0024(8)
C58 0.0222(13) 0.0229(13) 0.0263(12) -0.0099(10) -0.0048(10) -0.0015(10)
C54 0.0349(13) 0.0082(11) 0.0213(11) -0.0076(8) -0.0062(9) -0.0042(9)
C55 0.0543(18) 0.0076(12) 0.0283(13) -0.0041(9) -0.0187(12) 0.0001(11)
C57 0.0272(13) 0.0142(12) 0.0255(12) -0.0111(9) -0.0101(10) -0.0021(9)
C1S 0.084(3) 0.0345(18) 0.0280(15) -0.0130(12) -0.0037(16) -0.0303(18)
C2S 0.105(4) 0.088(3) 0.046(2) -0.031(2) -0.013(2) -0.051(3)
C35A 0.014(3) 0.011(2) 0.017(2) -0.0023(14) -0.0016(17) -0.0073(17)
C36A 0.060(3) 0.018(2) 0.036(3) -0.0066(18) -0.009(2) -0.023(2)
C38A 0.024(3) 0.007(3) 0.025(3) 0.001(2) -0.001(2) -0.003(2)
C35B 0.018(4) 0.013(4) 0.015(4) 0.0006(19) 0.0013(19) -0.003(2)
C36B 0.043(5) 0.009(4) 0.051(5) -0.003(3) -0.003(4) -0.004(3)
C38B 0.008(6) 0.010(5) 0.039(7) 0.000(4) 0.004(4) -0.005(4)

loop_
_atom_type_symbol
_atom_type_description
_atom_type_scat_dispersion_real
_atom_type_scat_dispersion_imag
_atom_type_scat_source
C C 0.0181 0.0091 'International Tables Vol C Tables 4.2.6.8 and 6.1.1.4'
H H 0.0000 0.0000 'International Tables Vol C Tables 4.2.6.8 and 6.1.1.4'
N N 0.0311 0.0180 'International Tables Vol C Tables 4.2.6.8 and 6.1.1.4'
O O 0.0492 0.0322 'International Tables Vol C Tables 4.2.6.8 and 6.1.1.4'

loop_
_geom_angle_atom_site_label_1
_geom_angle_atom_site_label_2
_geom_angle_atom_site_label_3
_geom_angle
H1SA O1S H1SB 101(2)
C10 N11 C12 127.6(2)
C10 N11 H11 116.2
C12 N11 H11 116.2
C13 N14 C9 128.55(19)
C13 N14 H14 115.7
C9 N14 H14 115.7
C13' N14' C9' 127.0(2)
C13' N14' H14' 116.5
C9' N14' H14' 116.5
C10' N11' C12' 127.5(2)
C10' N11' H11' 116.3
C12' N11' H11' 116.3
C7A' N1' C2' 110.21(19)
C7A' N1' H1' 124.9
C2' N1' H1' 124.9
C7A N1 C2 109.82(19)
C7A N1 H1 125.1
C2 N1 H1 125.1
C21 C22 C28 106.4(2)
C21 C22 C29 127.6(2)
C28 C22 C29 125.96(19)
C50 N26 C51 127.04(19)
C50 N26 H26 116.5
C51 N26 H26 116.5
C21 N21 C27 110.85(19)
C21 N21 H21 124.6
C27 N21 H21 124.6
C33 N23 C30 125.58(18)
C33 N23 H23 117.2
C30 N23 H23 117.2
C31 N22 C32 125.63(19)
C31 N22 H22 117.2
C32 N22 H22 117.2
C40 N24 C46 110.25(18)
C40 N24 H24 124.9
C46 N24 H24 124.9
C16 C17 H17A 120.0
C16 C17 H17B 120.0
H17A C17 H17B 120.0
C17 C16 C15 125.9(2)
C17 C16 H16 117.0
C15 C16 H16 117.0
C2 C15 C16 110.69(18)
C2 C15 C19 111.58(18)
C16 C15 C19 106.52(18)
C2 C15 C20 110.62(18)
C16 C15 C20 110.69(18)
C19 C15 C20 106.61(18)
N1 C2 C3 109.35(19)
N1 C2 C15 120.2(2)
C3 C2 C15 130.46(19)
C2 C3 C3A 106.54(19)
C2 C3 C8 125.3(2)
C3A C3 C8 128.2(2)
C3 C8 C8' 119.32(18)
C3 C8 C9 118.87(17)
C8' C8 C9 90.65(16)
C3 C8 H8 108.9
C8' C8 H8 108.9
C9 C8 H8 108.9
C3' C8' C8 120.56(19)
C3' C8' C9' 118.31(17)
C8 C8' C9' 90.89(16)
C3' C8' H8' 108.6
C8 C8' H8' 108.6
C9' C8' H8' 108.6
C2' C3' C3A' 106.73(19)
C2' C3' C8' 125.2(2)
C3A' C3' C8' 128.0(2)
C4' C3A' C7A' 117.4(2)
C4' C3A' C3' 135.9(2)
C7A' C3A' C3' 106.6(2)
N1' C7A' C7' 129.1(2)
N1' C7A' C3A' 107.4(2)
C7' C7A' C3A' 123.5(2)
C6' C7' C7A' 117.6(2)
C6' C7' H7' 121.2
C7A' C7' H7' 121.2
C7' C6' C5' 120.7(2)
C7' C6' H6' 119.7
C5' C6' H6' 119.7
C12 C18 H18A 109.5
C12 C18 H18B 109.5
H18A C18 H18B 109.5
C12 C18 H18C 109.5
H18A C18 H18C 109.5
H18B C18 H18C 109.5
N11 C12 C13 111.40(19)
N11 C12 C18 110.56(19)
C13 C12 C18 111.8(2)
N11 C12 H12 107.6
C13 C12 H12 107.6
C18 C12 H12 107.6
O10 C10 N11 122.5(2)
O10 C10 C9 119.6(2)
N11 C10 C9 117.58(19)
N14 C9 C10 112.44(18)
N14 C9 C8 114.34(17)
C10 C9 C8 115.51(18)
N14 C9 C9' 113.14(18)
C10 C9 C9' 110.90(17)
C8 C9 C9' 88.31(15)
O13 C13 N14 121.4(2)
O13 C13 C12 119.8(2)
N14 C13 C12 118.84(19)
N14' C9' C10' 111.10(18)
N14' C9' C8' 113.50(18)
C10' C9' C8' 114.62(18)
N14' C9' C9 116.13(18)
C10' C9' C9 111.51(18)
C8' C9' C9 88.35(16)
O13' C13' N14' 122.3(2)
O13' C13' C12' 120.6(2)
N14' C13' C12' 117.1(2)
N11' C12' C13' 111.94(19)
N11' C12' C18' 112.3(2)
C13' C12' C18' 110.7(2)
N11' C12' H12' 107.2
C13' C12' H12' 107.2
C18' C12' H12' 107.2
O10' C10' N11' 122.5(2)
O10' C10' C9' 120.6(2)
N11' C10' C9' 116.9(2)
C12' C18' H18D 109.5
C12' C18' H18E 109.5
H18D C18' H18E 109.5
C12' C18' H18F 109.5
H18D C18' H18F 109.5
H18E C18' H18F 109.5
N1' C2' C3' 109.0(2)
N1' C2' C15' 118.7(2)
C3' C2' C15' 132.3(2)
C5' C4' C3A' 119.0(2)
C5' C4' H4' 120.5
C3A' C4' H4' 120.5
C4' C5' C6' 121.8(2)
C4' C5' H5' 119.1
C6' C5' H5' 119.1
C2' C15' C16' 109.7(2)
C2' C15' C20' 109.7(2)
C16' C15' C20' 111.2(2)
C2' C15' C19' 110.1(2)
C16' C15' C19' 105.1(2)
C20' C15' C19' 111.0(2)
C15' C19' H19A 109.5
C15' C19' H19B 109.5
H19A C19' H19B 109.5
C15' C19' H19C 109.5
H19A C19' H19C 109.5
H19B C19' H19C 109.5
C17' C16' C15' 129.7(3)
C17' C16' H16' 115.2
C15' C16' H16' 115.2
C16' C17' H17C 120.0
C16' C17' H17D 120.0
H17C C17' H17D 120.0
C15' C20' H20A 109.5
C15' C20' H20B 109.5
H20A C20' H20B 109.5
C15' C20' H20C 109.5
H20A C20' H20C 109.5
H20B C20' H20C 109.5
N1 C7A C7 129.3(2)
N1 C7A C3A 108.1(2)
C7 C7A C3A 122.6(2)
C4 C3A C7A 118.1(2)
C4 C3A C3 135.7(2)
C7A C3A C3 106.2(2)
C5 C4 C3A 119.1(2)
C5 C4 H4 120.4
C3A C4 H4 120.4
C4 C5 C6 121.6(2)
C4 C5 H5 119.2
C6 C5 H5 119.2
C7 C6 C5 120.9(2)
C7 C6 H6 119.6
C5 C6 H6 119.6
C6 C7 C7A 117.7(2)
C6 C7 H7 121.2
C7A C7 H7 121.2
C15 C19 H19D 109.5
C15 C19 H19E 109.5
H19D C19 H19E 109.5
C15 C19 H19F 109.5
H19D C19 H19F 109.5
H19E C19 H19F 109.5
C15 C20 H20D 109.5
C15 C20 H20E 109.5
H20D C20 H20E 109.5
C15 C20 H20F 109.5
H20D C20 H20F 109.5
H20E C20 H20F 109.5
C26 C25 C24 120.4(2)
C26 C25 H25 119.8
C24 C25 H25 119.8
C27 C26 C25 117.5(2)
C27 C26 H26A 121.2
C25 C26 H26A 121.2
C26 C27 N21 129.6(2)
C26 C27 C28 123.5(2)
N21 C27 C28 106.9(2)
C27 C28 C23 117.4(2)
C27 C28 C22 107.4(2)
C23 C28 C22 135.2(2)
C22 C29 C48 121.53(18)
C22 C29 C30 119.60(17)
C48 C29 C30 90.51(15)
C22 C29 H29 107.9
C48 C29 H29 107.9
C30 C29 H29 107.9
C41 C48 C29 120.15(17)
C41 C48 C49 118.47(18)
C29 C48 C49 89.64(15)
C41 C48 H48 109.0
C29 C48 H48 109.0
C49 C48 H48 109.0
N25 C49 C50 109.47(18)
N25 C49 C48 117.67(17)
C50 C49 C48 108.09(16)
N25 C49 C30 112.65(17)
C50 C49 C30 119.29(18)
C48 C49 C30 88.63(15)
O50 C50 N26 121.5(2)
O50 C50 C49 122.7(2)
N26 C50 C49 115.58(19)
N26 C51 C56 109.83(19)
N26 C51 C52 110.25(18)
C56 C51 C52 111.6(2)
N26 C51 H51 108.4
C56 C51 H51 108.4
C52 C51 H51 108.4
C51 C56 H56A 109.5
C51 C56 H56B 109.5
H56A C56 H56B 109.5
C51 C56 H56C 109.5
H56A C56 H56C 109.5
H56B C56 H56C 109.5
C23 C24 C25 121.8(2)
C23 C24 H24A 119.1
C25 C24 H24A 119.1
C24 C23 C28 119.2(2)
C24 C23 H23A 120.4
C28 C23 H23A 120.4
N21 C21 C22 108.49(19)
N21 C21 C34 116.6(2)
C22 C21 C34 134.8(2)
C35B C34 C21 112.1(8)
C35A C34 C21 106.1(4)
C35B C34 C38B 109.2(9)
C21 C34 C38B 110.4(6)
C35B C34 C39 101.9(6)
C35A C34 C39 105.7(4)
C21 C34 C39 108.5(2)
C38B C34 C39 114.5(6)
C35A C34 C38A 112.5(5)
C21 C34 C38A 114.3(4)
C39 C34 C38A 109.3(4)
C34 C39 H39A 109.5
C34 C39 H39B 109.5
H39A C39 H39B 109.5
C34 C39 H39C 109.5
H39A C39 H39C 109.5
H39B C39 H39C 109.5
C52 N25 C49 126.29(19)
C52 N25 H25A 116.9
C49 N25 H25A 116.9
O52 C52 N25 122.7(2)
O52 C52 C51 121.9(2)
N25 C52 C51 115.3(2)
N23 C30 C31 109.56(17)
N23 C30 C29 118.38(18)
C31 C30 C29 107.56(16)
N23 C30 C49 112.65(17)
C31 C30 C49 119.16(18)
C29 C30 C49 88.48(15)
O7 C33 N23 122.2(2)
O7 C33 C32 122.9(2)
N23 C33 C32 114.84(19)
N22 C32 C37 110.18(19)
N22 C32 C33 108.31(18)
C37 C32 C33 113.30(19)
N22 C32 H32 108.3
C37 C32 H32 108.3
C33 C32 H32 108.3
O8 C31 N22 122.2(2)
O8 C31 C30 122.29(19)
N22 C31 C30 115.22(19)
C32 C37 H37A 109.5
C32 C37 H37B 109.5
H37A C37 H37B 109.5
C32 C37 H37C 109.5
H37A C37 H37C 109.5
H37B C37 H37C 109.5
C40 C41 C47 106.73(19)
C40 C41 C48 125.85(19)
C47 C41 C48 127.41(19)
N24 C40 C41 108.69(19)
N24 C40 C53 119.20(18)
C41 C40 C53 131.9(2)
N24 C46 C45 128.9(2)
N24 C46 C47 107.77(19)
C45 C46 C47 123.3(2)
C46 C47 C42 117.6(2)
C46 C47 C41 106.56(19)
C42 C47 C41 135.9(2)
C43 C42 C47 119.2(2)
C43 C42 H42 120.4
C47 C42 H42 120.4
C42 C43 C44 121.8(2)
C42 C43 H43 119.1
C44 C43 H43 119.1
C45 C44 C43 120.5(2)
C45 C44 H44 119.7
C43 C44 H44 119.7
C44 C45 C46 117.5(2)
C44 C45 H45 121.2
C46 C45 H45 121.2
C54 C53 C40 111.25(18)
C54 C53 C58 112.2(2)
C40 C53 C58 108.04(19)
C54 C53 C57 105.83(19)
C40 C53 C57 110.88(19)
C58 C53 C57 108.62(19)
C53 C58 H58A 109.5
C53 C58 H58B 109.5
H58A C58 H58B 109.5
C53 C58 H58C 109.5
H58A C58 H58C 109.5
H58B C58 H58C 109.5
C55 C54 C53 126.7(3)
C55 C54 H54 116.7
C53 C54 H54 116.7
C54 C55 H55A 120.0
C54 C55 H55B 120.0
H55A C55 H55B 120.0
C53 C57 H57A 109.5
C53 C57 H57B 109.5
H57A C57 H57B 109.5
C53 C57 H57C 109.5
H57A C57 H57C 109.5
H57B C57 H57C 109.5
N1S C1S C2S 179.0(4)
C1S C2S H2S1 109.5
C1S C2S H2S2 109.5
H2S1 C2S H2S2 109.5
C1S C2S H2S3 109.5
H2S1 C2S H2S3 109.5
H2S2 C2S H2S3 109.5
C36A C35A C34 122.4(6)
C36A C35A H35A 118.8
C34 C35A H35A 118.8
C35A C36A H36A 120.0
C35A C36A H36B 120.0
H36A C36A H36B 120.0
C34 C38A H38A 109.5
C34 C38A H38B 109.5
H38A C38A H38B 109.5
C34 C38A H38C 109.5
H38A C38A H38C 109.5
H38B C38A H38C 109.5
C36B C35B C34 126.0(14)
C36B C35B H35B 117.0
C34 C35B H35B 117.0
C35B C36B H36C 120.0
C35B C36B H36D 120.0
H36C C36B H36D 120.0
C34 C38B H38D 109.5
C34 C38B H38E 109.5
H38D C38B H38E 109.5
C34 C38B H38F 109.5
H38D C38B H38F 109.5
H38E C38B H38F 109.5

loop_
_geom_bond_atom_site_label_1
_geom_bond_atom_site_label_2
_geom_bond_distance
O1S H1SA 0.846(10)
O1S H1SB 0.843(10)
O10 C10 1.225(3)
O13 C13 1.235(3)
O13' C13' 1.229(3)
O10' C10' 1.224(3)
O52 C52 1.216(3)
O50 C50 1.245(3)
O7 C33 1.227(3)
O8 C31 1.243(3)
N11 C10 1.334(3)
N11 C12 1.457(3)
N11 H11 0.8800
N14 C13 1.339(3)
N14 C9 1.446(3)
N14 H14 0.8800
N14' C13' 1.347(3)
N14' C9' 1.439(3)
N14' H14' 0.8800
N11' C10' 1.341(3)
N11' C12' 1.449(3)
N11' H11' 0.8800
N1' C7A' 1.373(3)
N1' C2' 1.374(3)
N1' H1' 0.8800
N1 C7A 1.368(3)
N1 C2 1.374(3)
N1 H1 0.8800
C22 C21 1.392(3)
C22 C28 1.450(3)
C22 C29 1.494(3)
N26 C50 1.323(3)
N26 C51 1.465(3)
N26 H26 0.8800
N21 C21 1.372(3)
N21 C27 1.378(3)
N21 H21 0.8800
N23 C33 1.343(3)
N23 C30 1.454(3)
N23 H23 0.8800
N22 C31 1.327(3)
N22 C32 1.464(3)
N22 H22 0.8800
N24 C40 1.376(3)
N24 C46 1.371(3)
N24 H24 0.8800
N1S C1S 1.149(6)
C17 C16 1.314(4)
C17 H17A 0.9500
C17 H17B 0.9500
C16 C15 1.520(3)
C16 H16 0.9500
C15 C2 1.517(3)
C15 C19 1.545(3)
C15 C20 1.542(3)
C2 C3 1.382(3)
C3 C3A 1.455(3)
C3 C8 1.498(3)
C8 C8' 1.566(3)
C8 C9 1.581(3)
C8 H8 1.0000
C8' C3' 1.504(3)
C8' C9' 1.577(3)
C8' H8' 1.0000
C3' C2' 1.386(3)
C3' C3A' 1.447(3)
C3A' C4' 1.408(3)
C3A' C7A' 1.421(3)
C7A' C7' 1.387(3)
C7' C6' 1.376(4)
C7' H7' 0.9500
C6' C5' 1.406(4)
C6' H6' 0.9500
C18 C12 1.523(3)
C18 H18A 0.9800
C18 H18B 0.9800
C18 H18C 0.9800
C12 C13 1.504(3)
C12 H12 1.0000
C10 C9 1.513(3)
C9 C9' 1.634(3)
C9' C10' 1.524(3)
C13' C12' 1.511(3)
C12' C18' 1.528(3)
C12' H12' 1.0000
C18' H18D 0.9800
C18' H18E 0.9800
C18' H18F 0.9800
C2' C15' 1.525(3)
C4' C5' 1.387(3)
C4' H4' 0.9500
C5' H5' 0.9500
C15' C16' 1.521(3)
C15' C20' 1.532(4)
C15' C19' 1.542(3)
C19' H19A 0.9800
C19' H19B 0.9800
C19' H19C 0.9800
C16' C17' 1.280(5)
C16' H16' 0.9500
C17' H17C 0.9500
C17' H17D 0.9500
C20' H20A 0.9800
C20' H20B 0.9800
C20' H20C 0.9800
C7A C7 1.401(3)
C7A C3A 1.416(3)
C3A C4 1.406(3)
C4 C5 1.381(3)
C4 H4 0.9500
C5 C6 1.403(4)
C5 H5 0.9500
C6 C7 1.373(4)
C6 H6 0.9500
C7 H7 0.9500
C19 H19D 0.9800
C19 H19E 0.9800
C19 H19F 0.9800
C20 H20D 0.9800
C20 H20E 0.9800
C20 H20F 0.9800
C25 C26 1.386(4)
C25 C24 1.403(4)
C25 H25 0.9500
C26 C27 1.385(4)
C26 H26A 0.9500
C27 C28 1.410(3)
C28 C23 1.415(3)
C29 C48 1.557(3)
C29 C30 1.591(3)
C29 H29 1.0000
C48 C41 1.489(3)
C48 C49 1.601(3)
C48 H48 1.0000
C49 N25 1.442(3)
C49 C50 1.518(3)
C49 C30 1.600(3)
C51 C56 1.517(3)
C51 C52 1.520(3)
C51 H51 1.0000
C56 H56A 0.9800
C56 H56B 0.9800
C56 H56C 0.9800
C24 C23 1.375(3)
C24 H24A 0.9500
C23 H23A 0.9500
C21 C34 1.538(3)
C34 C35B 1.422(17)
C34 C35A 1.540(9)
C34 C38B 1.527(19)
C34 C39 1.546(3)
C34 C38A 1.584(9)
C39 H39A 0.9800
C39 H39B 0.9800
C39 H39C 0.9800
N25 C52 1.351(3)
N25 H25A 0.8800
C30 C31 1.521(3)
C33 C32 1.518(3)
C32 C37 1.516(3)
C32 H32 1.0000
C37 H37A 0.9800
C37 H37B 0.9800
C37 H37C 0.9800
C41 C40 1.386(3)
C41 C47 1.453(3)
C40 C53 1.523(3)
C46 C45 1.393(3)
C46 C47 1.410(3)
C47 C42 1.410(3)
C42 C43 1.377(3)
C42 H42 0.9500
C43 C44 1.403(3)
C43 H43 0.9500
C44 C45 1.379(3)
C44 H44 0.9500
C45 H45 0.9500
C53 C54 1.515(3)
C53 C58 1.535(3)
C53 C57 1.543(3)
C58 H58A 0.9800
C58 H58B 0.9800
C58 H58C 0.9800
C54 C55 1.310(4)
C54 H54 0.9500
C55 H55A 0.9500
C55 H55B 0.9500
C57 H57A 0.9800
C57 H57B 0.9800
C57 H57C 0.9800
C1S C2S 1.453(7)
C2S H2S1 0.9800
C2S H2S2 0.9800
C2S H2S3 0.9800
C35A C36A 1.408(10)
C35A H35A 0.9500
C36A H36A 0.9500
C36A H36B 0.9500
C38A H38A 0.9800
C38A H38B 0.9800
C38A H38C 0.9800
C35B C36B 1.368(17)
C35B H35B 0.9500
C36B H36C 0.9500
C36B H36D 0.9500
C38B H38D 0.9800
C38B H38E 0.9800
C38B H38F 0.9800

loop_
_geom_hbond_atom_site_label_D
_geom_hbond_atom_site_label_H
_geom_hbond_atom_site_label_A
_geom_hbond_distance_DH
_geom_hbond_distance_HA
_geom_hbond_distance_DA
_geom_hbond_angle_DHA
_geom_hbond_site_symmetry_A
C2S H2S1 O13' 0.98 2.42 3.340(4) 156.5 1_556
N25 H25A O8 0.88 1.86 2.614(2) 143.0 .
C26 H26A N24 0.95 2.63 3.566(3) 169.5 1_455
N24 H24 N1S 0.88 2.64 3.340(4) 137.0 1_655
N24 H24 O1S 0.88 2.55 3.197(4) 130.7 .
N22 H22 O8 0.88 1.92 2.779(2) 163.6 2_666
N23 H23 O50 0.88 1.88 2.626(2) 141.4 .
N26 H26 O50 0.88 1.96 2.803(2) 159.6 2_676
N1 H1 O7 0.88 2.09 2.914(2) 156.2 .
N1' H1' O1S 0.88 2.20 3.007(3) 153.0 2_666
N11' H11' O13 0.88 1.94 2.756(3) 154.1 2_675
N14 H14 O10' 0.88 2.38 2.832(3) 112.6 .
N11 H11 O13' 0.88 2.58 3.000(3) 110.4 2_575
N11 H11 O10 0.88 2.34 3.130(3) 149.8 2_575
O1S H1SB N11' 0.843(10) 2.463(14) 3.299(4) 172(5) 1_556
O1S H1SA N1S 0.846(10) 2.01(2) 2.799(5) 155(5) 1_655
C2S H2S1 O13' 0.98 2.42 3.340(4) 156.5 1_556
N25 H25A O8 0.88 1.86 2.614(2) 143.0 .
C26 H26A N24 0.95 2.63 3.566(3) 169.5 1_455
N24 H24 N1S 0.88 2.64 3.340(4) 137.0 1_655
N24 H24 O1S 0.88 2.55 3.197(4) 130.7 .
N22 H22 O8 0.88 1.92 2.779(2) 163.6 2_666
N23 H23 O50 0.88 1.88 2.626(2) 141.4 .
N26 H26 O50 0.88 1.96 2.803(2) 159.6 2_676
N1 H1 O7 0.88 2.09 2.914(2) 156.2 .
N1' H1' O1S 0.88 2.20 3.007(3) 153.0 2_666
N11' H11' O13 0.88 1.94 2.756(3) 154.1 2_675
N14 H14 O10' 0.88 2.38 2.832(3) 112.6 .
N11 H11 O13' 0.88 2.58 3.000(3) 110.4 2_575
N11 H11 O10 0.88 2.34 3.130(3) 149.8 2_575
O1S H1SB N11' 0.843(10) 2.463(14) 3.299(4) 172(5) 1_556
O1S H1SA N1S 0.846(10) 2.01(2) 2.799(5) 155(5) 1_655
C2S H2S1 O13' 0.98 2.42 3.340(4) 156.5 1_556
N25 H25A O8 0.88 1.86 2.614(2) 143.0 .
C26 H26A N24 0.95 2.63 3.566(3) 169.5 1_455
N24 H24 N1S 0.88 2.64 3.340(4) 137.0 1_655
N24 H24 O1S 0.88 2.55 3.197(4) 130.7 .
N22 H22 O8 0.88 1.92 2.779(2) 163.6 2_666
N23 H23 O50 0.88 1.88 2.626(2) 141.4 .
N26 H26 O50 0.88 1.96 2.803(2) 159.6 2_676
N1 H1 O7 0.88 2.09 2.914(2) 156.2 .
N1' H1' O1S 0.88 2.20 3.007(3) 153.0 2_666
N11' H11' O13 0.88 1.94 2.756(3) 154.1 2_675
N14 H14 O10' 0.88 2.38 2.832(3) 112.6 .
N11 H11 O13' 0.88 2.58 3.000(3) 110.4 2_575
N11 H11 O10 0.88 2.34 3.130(3) 149.8 2_575
O1S H1SB N11' 0.843(10) 2.463(14) 3.299(4) 172(5) 1_556
O1S H1SA N1S 0.846(10) 2.01(2) 2.799(5) 155(5) 1_655
O1S H1SA N1S 0.846(10) 2.01(2) 2.799(5) 155(5) 1_655
O1S H1SB N11' 0.843(10) 2.463(14) 3.299(4) 172(5) 1_556
N11 H11 O10 0.88 2.34 3.130(3) 149.8 2_575
N11 H11 O13' 0.88 2.58 3.000(3) 110.4 2_575
N14 H14 O10' 0.88 2.38 2.832(3) 112.6 .
N11' H11' O13 0.88 1.94 2.756(3) 154.1 2_675
N1' H1' O1S 0.88 2.20 3.007(3) 153.0 2_666
N1 H1 O7 0.88 2.09 2.914(2) 156.2 .
N26 H26 O50 0.88 1.96 2.803(2) 159.6 2_676
N23 H23 O50 0.88 1.88 2.626(2) 141.4 .
N22 H22 O8 0.88 1.92 2.779(2) 163.6 2_666
N24 H24 O1S 0.88 2.55 3.197(4) 130.7 .
N24 H24 N1S 0.88 2.64 3.340(4) 137.0 1_655
C26 H26A N24 0.95 2.63 3.566(3) 169.5 1_455
N25 H25A O8 0.88 1.86 2.614(2) 143.0 .
C2S H2S1 O13' 0.98 2.42 3.340(4) 156.5 1_556
O1S H1SA N1S 0.846(10) 2.01(2) 2.799(5) 155(5) 1_655
O1S H1SB N11' 0.843(10) 2.463(14) 3.299(4) 172(5) 1_556
N11 H11 O10 0.88 2.34 3.130(3) 149.8 2_575
N11 H11 O13' 0.88 2.58 3.000(3) 110.4 2_575
N14 H14 O10' 0.88 2.38 2.832(3) 112.6 .
N11' H11' O13 0.88 1.94 2.756(3) 154.1 2_675
N1' H1' O1S 0.88 2.20 3.007(3) 153.0 2_666
N1 H1 O7 0.88 2.09 2.914(2) 156.2 .
N26 H26 O50 0.88 1.96 2.803(2) 159.6 2_676
N23 H23 O50 0.88 1.88 2.626(2) 141.4 .
N22 H22 O8 0.88 1.92 2.779(2) 163.6 2_666
N24 H24 O1S 0.88 2.55 3.197(4) 130.7 .
N24 H24 N1S 0.88 2.64 3.340(4) 137.0 1_655
C26 H26A N24 0.95 2.63 3.566(3) 169.5 1_455
N25 H25A O8 0.88 1.86 2.614(2) 143.0 .
C2S H2S1 O13' 0.98 2.42 3.340(4) 156.5 1_556
O1S H1SA N1S 0.846(10) 2.01(2) 2.799(5) 155(5) 1_655
O1S H1SB N11' 0.843(10) 2.463(14) 3.299(4) 172(5) 1_556
N11 H11 O10 0.88 2.34 3.130(3) 149.8 2_575
N11 H11 O13' 0.88 2.58 3.000(3) 110.4 2_575
N14 H14 O10' 0.88 2.38 2.832(3) 112.6 .
N11' H11' O13 0.88 1.94 2.756(3) 154.1 2_675
N1' H1' O1S 0.88 2.20 3.007(3) 153.0 2_666
N1 H1 O7 0.88 2.09 2.914(2) 156.2 .
N26 H26 O50 0.88 1.96 2.803(2) 159.6 2_676
N23 H23 O50 0.88 1.88 2.626(2) 141.4 .
N22 H22 O8 0.88 1.92 2.779(2) 163.6 2_666
N24 H24 O1S 0.88 2.55 3.197(4) 130.7 .
N24 H24 N1S 0.88 2.64 3.340(4) 137.0 1_655
C26 H26A N24 0.95 2.63 3.566(3) 169.5 1_455
N25 H25A O8 0.88 1.86 2.614(2) 143.0 .
C2S H2S1 O13' 0.98 2.42 3.340(4) 156.5 1_556

loop_
_geom_torsion_atom_site_label_1
_geom_torsion_atom_site_label_2
_geom_torsion_atom_site_label_3
_geom_torsion_atom_site_label_4
_geom_torsion
C17 C16 C15 C2 -30.9(3)
C17 C16 C15 C19 90.6(3)
C17 C16 C15 C20 -153.9(2)
C7A N1 C2 C3 0.0(2)
C7A N1 C2 C15 -179.16(19)
C16 C15 C2 N1 120.4(2)
C19 C15 C2 N1 2.0(3)
C20 C15 C2 N1 -116.5(2)
C16 C15 C2 C3 -58.6(3)
C19 C15 C2 C3 -177.0(2)
C20 C15 C2 C3 64.5(3)
N1 C2 C3 C3A 0.1(2)
C15 C2 C3 C3A 179.2(2)
N1 C2 C3 C8 -177.71(19)
C15 C2 C3 C8 1.4(4)
C2 C3 C8 C8' -142.3(2)
C3A C3 C8 C8' 40.4(3)
C2 C3 C8 C9 108.8(2)
C3A C3 C8 C9 -68.5(3)
C3 C8 C8' C3' 101.5(2)
C9 C8 C8' C3' -134.5(2)
C3 C8 C8' C9' -134.45(19)
C9 C8 C8' C9' -10.39(16)
C8 C8' C3' C2' -141.8(2)
C9' C8' C3' C2' 108.4(3)
C8 C8' C3' C3A' 41.2(3)
C9' C8' C3' C3A' -68.6(3)
C2' C3' C3A' C4' 178.9(3)
C8' C3' C3A' C4' -3.6(4)
C2' C3' C3A' C7A' -1.5(2)
C8' C3' C3A' C7A' 176.0(2)
C2' N1' C7A' C7' -179.3(2)
C2' N1' C7A' C3A' 0.4(3)
C4' C3A' C7A' N1' -179.7(2)
C3' C3A' C7A' N1' 0.6(2)
C4' C3A' C7A' C7' 0.1(3)
C3' C3A' C7A' C7' -179.6(2)
N1' C7A' C7' C6' 179.1(2)
C3A' C7A' C7' C6' -0.7(4)
C7A' C7' C6' C5' 0.4(4)
C10 N11 C12 C13 22.3(3)
C10 N11 C12 C18 147.2(3)
C12 N11 C10 O10 163.6(2)
C12 N11 C10 C9 -22.9(4)
C13 N14 C9 C10 -1.8(3)
C13 N14 C9 C8 -136.0(2)
C13 N14 C9 C9' 124.8(2)
O10 C10 C9 N14 -175.5(2)
N11 C10 C9 N14 10.8(3)
O10 C10 C9 C8 -41.8(3)
N11 C10 C9 C8 144.5(2)
O10 C10 C9 C9' 56.7(3)
N11 C10 C9 C9' -117.1(2)
C3 C8 C9 N14 19.7(3)
C8' C8 C9 N14 -104.7(2)
C3 C8 C9 C10 -113.1(2)
C8' C8 C9 C10 122.45(19)
C3 C8 C9 C9' 134.5(2)
C8' C8 C9 C9' 10.03(15)
C9 N14 C13 O13 -178.6(2)
C9 N14 C13 C12 2.5(3)
N11 C12 C13 O13 170.4(2)
C18 C12 C13 O13 46.2(3)
N11 C12 C13 N14 -10.6(3)
C18 C12 C13 N14 -134.9(2)
C13' N14' C9' C10' -30.2(3)
C13' N14' C9' C8' -161.1(2)
C13' N14' C9' C9 98.6(3)
C3' C8' C9' N14' 18.0(3)
C8 C8' C9' N14' -107.84(19)
C3' C8' C9' C10' -111.1(2)
C8 C8' C9' C10' 123.02(19)
C3' C8' C9' C9 135.9(2)
C8 C8' C9' C9 10.05(15)
N14 C9 C9' N14' -138.64(19)
C10 C9 C9' N14' -11.2(3)
C8 C9 C9' N14' 105.52(19)
N14 C9 C9' C10' -10.0(3)
C10 C9 C9' C10' 117.4(2)
C8 C9 C9' C10' -125.85(18)
N14 C9 C9' C8' 105.88(19)
C10 C9 C9' C8' -126.70(18)
C8 C9 C9' C8' -9.96(15)
C9' N14' C13' O13' -167.5(2)
C9' N14' C13' C12' 13.5(3)
C10' N11' C12' C13' -23.3(3)
C10' N11' C12' C18' 101.9(3)
O13' C13' C12' N11' -165.8(2)
N14' C13' C12' N11' 13.1(3)
O13' C13' C12' C18' 68.1(3)
N14' C13' C12' C18' -112.9(2)
C12' N11' C10' O10' -172.5(2)
C12' N11' C10' C9' 6.4(4)
N14' C9' C10' O10' -162.0(2)
C8' C9' C10' O10' -31.6(3)
C9 C9' C10' O10' 66.8(3)
N14' C9' C10' N11' 19.2(3)
C8' C9' C10' N11' 149.5(2)
C9 C9' C10' N11' -112.1(2)
C7A' N1' C2' C3' -1.4(3)
C7A' N1' C2' C15' 179.0(2)
C3A' C3' C2' N1' 1.8(2)
C8' C3' C2' N1' -175.8(2)
C3A' C3' C2' C15' -178.7(2)
C8' C3' C2' C15' 3.8(4)
C7A' C3A' C4' C5' 0.7(3)
C3' C3A' C4' C5' -179.8(2)
C3A' C4' C5' C6' -0.9(4)
C7' C6' C5' C4' 0.3(4)
N1' C2' C15' C16' -6.4(3)
C3' C2' C15' C16' 174.1(3)
N1' C2' C15' C20' 116.0(2)
C3' C2' C15' C20' -63.5(3)
N1' C2' C15' C19' -121.6(2)
C3' C2' C15' C19' 58.9(3)
C2' C15' C16' C17' 116.2(4)
C20' C15' C16' C17' -5.3(4)
C19' C15' C16' C17' -125.5(4)
C2 N1 C7A C7 178.7(2)
C2 N1 C7A C3A -0.1(2)
N1 C7A C3A C4 178.97(19)
C7 C7A C3A C4 0.0(3)
N1 C7A C3A C3 0.2(2)
C7 C7A C3A C3 -178.8(2)
C2 C3 C3A C4 -178.6(2)
C8 C3 C3A C4 -0.9(4)
C2 C3 C3A C7A -0.2(2)
C8 C3 C3A C7A 177.5(2)
C7A C3A C4 C5 0.3(3)
C3 C3A C4 C5 178.6(2)
C3A C4 C5 C6 -0.2(4)
C4 C5 C6 C7 -0.2(4)
C5 C6 C7 C7A 0.5(4)
N1 C7A C7 C6 -179.1(2)
C3A C7A C7 C6 -0.4(4)
C24 C25 C26 C27 0.0(4)
C25 C26 C27 N21 -179.7(2)
C25 C26 C27 C28 2.7(4)
C21 N21 C27 C26 -178.5(2)
C21 N21 C27 C28 -0.6(3)
C26 C27 C28 C23 -3.9(3)
N21 C27 C28 C23 178.00(19)
C26 C27 C28 C22 177.8(2)
N21 C27 C28 C22 -0.3(2)
C21 C22 C28 C27 1.1(2)
C29 C22 C28 C27 179.7(2)
C21 C22 C28 C23 -176.8(2)
C29 C22 C28 C23 1.9(4)
C21 C22 C29 C48 -138.7(2)
C28 C22 C29 C48 42.9(3)
C21 C22 C29 C30 110.1(2)
C28 C22 C29 C30 -68.2(3)
C22 C29 C48 C41 98.4(2)
C30 C29 C48 C41 -135.8(2)
C22 C29 C48 C49 -138.39(19)
C30 C29 C48 C49 -12.58(15)
C41 C48 C49 N25 22.1(3)
C29 C48 C49 N25 -102.47(19)
C41 C48 C49 C50 -102.4(2)
C29 C48 C49 C50 132.98(17)
C41 C48 C49 C30 137.13(18)
C29 C48 C49 C30 12.52(15)
C51 N26 C50 O50 174.3(2)
C51 N26 C50 C49 -0.4(3)
N25 C49 C50 O50 153.9(2)
C48 C49 C50 O50 -76.8(2)
C30 C49 C50 O50 22.1(3)
N25 C49 C50 N26 -31.4(3)
C48 C49 C50 N26 97.9(2)
C30 C49 C50 N26 -163.21(19)
C50 N26 C51 C56 153.1(2)
C50 N26 C51 C52 29.7(3)
C26 C25 C24 C23 -1.4(4)
C25 C24 C23 C28 0.1(3)
C27 C28 C23 C24 2.4(3)
C22 C28 C23 C24 -179.9(2)
C27 N21 C21 C22 1.3(3)
C27 N21 C21 C34 -176.12(19)
C28 C22 C21 N21 -1.4(2)
C29 C22 C21 N21 179.94(19)
C28 C22 C21 C34 175.3(2)
C29 C22 C21 C34 -3.3(4)
N21 C21 C34 C35B -160.0(7)
C22 C21 C34 C35B 23.4(7)
N21 C21 C34 C35A 64.9(4)
C22 C21 C34 C35A -111.7(4)
N21 C21 C34 C38B 78.0(6)
C22 C21 C34 C38B -98.6(7)
N21 C21 C34 C39 -48.2(3)
C22 C21 C34 C39 135.2(3)
N21 C21 C34 C38A -170.5(4)
C22 C21 C34 C38A 13.0(5)
C50 C49 N25 C52 37.3(3)
C48 C49 N25 C52 -86.6(3)
C30 C49 N25 C52 172.5(2)
C49 N25 C52 O52 172.9(2)
C49 N25 C52 C51 -8.3(3)
N26 C51 C52 O52 154.3(2)
C56 C51 C52 O52 32.0(3)
N26 C51 C52 N25 -24.5(3)
C56 C51 C52 N25 -146.8(2)
C33 N23 C30 C31 32.2(3)
C33 N23 C30 C29 -91.5(2)
C33 N23 C30 C49 167.4(2)
C22 C29 C30 N23 24.9(3)
C48 C29 C30 N23 -102.45(19)
C22 C29 C30 C31 -99.9(2)
C48 C29 C30 C31 132.79(17)
C22 C29 C30 C49 139.94(18)
C48 C29 C30 C49 12.60(15)
N25 C49 C30 N23 -132.42(19)
C50 C49 C30 N23 -2.0(3)
C48 C49 C30 N23 108.02(18)
N25 C49 C30 C31 -2.0(3)
C50 C49 C30 C31 128.4(2)
C48 C49 C30 C31 -121.56(19)
N25 C49 C30 C29 107.31(18)
C50 C49 C30 C29 -122.29(19)
C48 C49 C30 C29 -12.25(15)
C30 N23 C33 O7 -176.3(2)
C30 N23 C33 C32 4.1(3)
C31 N22 C32 C37 161.6(2)
C31 N22 C32 C33 37.1(3)
O7 C33 C32 N22 143.3(2)
N23 C33 C32 N22 -37.1(3)
O7 C33 C32 C37 20.7(3)
N23 C33 C32 C37 -159.7(2)
C32 N22 C31 O8 172.4(2)
C32 N22 C31 C30 -1.1(3)
N23 C30 C31 O8 153.6(2)
C29 C30 C31 O8 -76.5(3)
C49 C30 C31 O8 21.8(3)
N23 C30 C31 N22 -33.0(3)
C29 C30 C31 N22 96.9(2)
C49 C30 C31 N22 -164.74(19)
C29 C48 C41 C40 -135.8(2)
C49 C48 C41 C40 116.3(2)
C29 C48 C41 C47 43.3(3)
C49 C48 C41 C47 -64.5(3)
C46 N24 C40 C41 0.3(3)
C46 N24 C40 C53 175.60(19)
C47 C41 C40 N24 -0.2(2)
C48 C41 C40 N24 179.1(2)
C47 C41 C40 C53 -174.7(2)
C48 C41 C40 C53 4.6(4)
C40 N24 C46 C45 -179.8(2)
C40 N24 C46 C47 -0.2(3)
N24 C46 C47 C42 -179.05(19)
C45 C46 C47 C42 0.5(3)
N24 C46 C47 C41 0.1(2)
C45 C46 C47 C41 179.7(2)
C40 C41 C47 C46 0.1(2)
C48 C41 C47 C46 -179.2(2)
C40 C41 C47 C42 179.0(2)
C48 C41 C47 C42 -0.3(4)
C46 C47 C42 C43 1.7(3)
C41 C47 C42 C43 -177.2(2)
C47 C42 C43 C44 -2.5(4)
C42 C43 C44 C45 1.0(4)
C43 C44 C45 C46 1.3(4)
N24 C46 C45 C44 177.5(2)
C47 C46 C45 C44 -2.0(4)
N24 C40 C53 C54 135.8(2)
C41 C40 C53 C54 -50.2(3)
N24 C40 C53 C58 -100.7(2)
C41 C40 C53 C58 73.4(3)
N24 C40 C53 C57 18.3(3)
C41 C40 C53 C57 -167.7(2)
C40 C53 C54 C55 129.0(3)
C58 C53 C54 C55 7.8(3)
C57 C53 C54 C55 -110.5(3)
C21 C34 C35A C36A 125.4(7)
C39 C34 C35A C36A -119.5(7)
C38A C34 C35A C36A -0.4(9)
C21 C34 C35B C36B -125.3(13)
C38B C34 C35B C36B -2.7(17)
C39 C34 C35B C36B 118.8(13)
